data_7719225
loop_
_publ_author_name
'Boltkov, Evgeny D.'
'Buzoverov, Mikhail E.'
'Lermontova, Elmira Kh'
'Belousov, Yury A.'
'Steshenko, Dmitry A.'
'Gontcharenko, Victoria E.'
'Glazunova, Tatyana Yu'

_publ_section_title
;
 The miracle of self-assembly: a journey of the
 {Ln<sub>6</sub>F<sub>8</sub>} core in the world of lanthanides.
;
_journal_issue 33
_journal_name_full 'Dalton transactions (Cambridge, England : 2003)'
_journal_page_first 12503
_journal_page_last 12515
_journal_paper_doi 10.1039/d5dt01105a
_journal_volume 54
_journal_year 2025
_chemical_formula_moiety 'C12.88 H5.56 Eu3 F23.32 Na O15.44'
_chemical_formula_sum 'C12.88 H5.56 Eu3 F23.32 Na O15.44'
_chemical_formula_weight 1329.28
_space_group_crystal_system monoclinic
_space_group_IT_number 14
_space_group_name_Hall '-P 2yn'
_space_group_name_H-M_alt 'P 1 21/n 1'
_atom_sites_solution_hydrogens mixed
_audit_creation_method SHELXL-2018/3
_audit_update_record
;
2025-06-16 deposited with the CCDC.	2025-07-21 downloaded from the CCDC.
;
_cell_angle_alpha 90
_cell_angle_beta 101.849(2)
_cell_angle_gamma 90
_cell_formula_units_Z 4
_cell_length_a 12.4600(9)
_cell_length_b 16.9211(12)
_cell_length_c 15.5382(12)
_cell_measurement_reflns_used 9896
_cell_measurement_temperature 150(2)
_cell_measurement_theta_max 30.49
_cell_measurement_theta_min 2.35
_cell_volume 3206.2(4)
_computing_cell_refinement 'SAINT (Bruker, 2008)'
_computing_data_collection '<i>APEX2</i> (Bruker, 2008)'
_computing_data_reduction 'SAINT (Bruker, 2008)'
_computing_molecular_graphics 'SHELXTL (Sheldrick, 2008)'
_computing_publication_material 'SHELXTL (Sheldrick, 2008)'
_computing_structure_refinement 'SHELXL-2018/3 (Sheldrick, 2018)'
_computing_structure_solution 'SHELXT 2014/5 (Sheldrick, 2014)'
_diffrn_ambient_temperature 150(2)
_diffrn_measured_fraction_theta_full 0.999
_diffrn_measured_fraction_theta_max 0.999
_diffrn_measurement_device_type 'Bruker SMART APEX II'
_diffrn_measurement_method \w
_diffrn_radiation_type MoK\a
_diffrn_radiation_wavelength 0.71073
_diffrn_reflns_av_R_equivalents 0.0619
_diffrn_reflns_av_unetI/netI 0.0453
_diffrn_reflns_Laue_measured_fraction_full 0.999
_diffrn_reflns_Laue_measured_fraction_max 0.999
_diffrn_reflns_limit_h_max 14
_diffrn_reflns_limit_h_min -14
_diffrn_reflns_limit_k_max 20
_diffrn_reflns_limit_k_min -20
_diffrn_reflns_limit_l_max 18
_diffrn_reflns_limit_l_min -18
_diffrn_reflns_number 24246
_diffrn_reflns_point_group_measured_fraction_full 0.999
_diffrn_reflns_point_group_measured_fraction_max 0.999
_diffrn_reflns_theta_full 25.000
_diffrn_reflns_theta_max 25.000
_diffrn_reflns_theta_min 2.059
_diffrn_source 'fine-focus sealed tube'
_exptl_absorpt_coefficient_mu 6.010
_exptl_absorpt_correction_T_max 0.7461
_exptl_absorpt_correction_T_min 0.3801
_exptl_absorpt_correction_type multi-scan
_exptl_absorpt_process_details
;
 SADABS 2016/2: Krause, L., Herbst-Irmer, R., Sheldrick G.M. & Stalke D.,
 J. Appl. Cryst. 48 (2015) 3-10
;
_exptl_crystal_colour colourless
_exptl_crystal_density_diffrn 2.754
_exptl_crystal_density_method 'not measured'
_exptl_crystal_description needle
_exptl_crystal_F_000 2465
_exptl_crystal_size_max 0.160
_exptl_crystal_size_mid 0.040
_exptl_crystal_size_min 0.040
_refine_diff_density_max 2.358
_refine_diff_density_min -0.917
_refine_diff_density_rms 0.210
_refine_ls_extinction_method none
_refine_ls_goodness_of_fit_ref 1.023
_refine_ls_hydrogen_treatment mixed
_refine_ls_matrix_type full
_refine_ls_number_parameters 530
_refine_ls_number_reflns 5632
_refine_ls_number_restraints 290
_refine_ls_restrained_S_all 1.057
_refine_ls_R_factor_all 0.0476
_refine_ls_R_factor_gt 0.0394
_refine_ls_shift/su_max 0.004
_refine_ls_shift/su_mean 0.000
_refine_ls_structure_factor_coef Fsqd
_refine_ls_weighting_details 'w=1/[\s^2^(Fo^2^)+(0.0460P)^2^+29.2582P] where P=(Fo^2^+2Fc^2^)/3'
_refine_ls_weighting_scheme calc
_refine_ls_wR_factor_gt 0.0947
_refine_ls_wR_factor_ref 0.0994
_reflns_Friedel_coverage 0.000
_reflns_number_gt 4890
_reflns_number_total 5632
_reflns_threshold_expression 'I > 2\s(I)'
_cod_data_source_file d5dt01105a2.cif
_cod_data_source_block eup
_cod_depositor_comments 'Adding full bibliography for 7719222--7719228.cif.'
_cod_original_sg_symbol_H-M 'P 21/n'
_cod_database_code 7719225
_shelx_shelxl_version_number 2018/3
_shelx_space_group_comment
;
The symmetry employed for this shelxl refinement is uniquely defined
by the following loop, which should always be used as a source of
symmetry information in preference to the above space-group names.
They are only intended as comments.
;
_shelx_estimated_absorpt_t_min 0.446
_shelx_estimated_absorpt_t_max 0.795

loop_
_space_group_symop_operation_xyz
'x, y, z'
'-x+1/2, y+1/2, -z+1/2'
'-x, -y, -z'
'x-1/2, -y-1/2, z-1/2'

loop_
_atom_site_label
_atom_site_type_symbol
_atom_site_fract_x
_atom_site_fract_y
_atom_site_fract_z
_atom_site_U_iso_or_equiv
_atom_site_adp_type
_atom_site_occupancy
_atom_site_site_symmetry_order
_atom_site_calc_flag
_atom_site_refinement_flags_posn
_atom_site_refinement_flags_adp
_atom_site_refinement_flags_occupancy
_atom_site_disorder_assembly
_atom_site_disorder_group
Eu1 Eu 0.44976(3) 0.34294(2) 0.45308(3) 0.01946(12) Uani 1 1 d . . . . .
Eu2 Eu 0.57908(3) 0.45265(2) 0.67455(3) 0.01996(12) Uani 1 1 d . . . . .
Eu3 Eu 0.71410(3) 0.47961(2) 0.46400(3) 0.02011(12) Uani 1 1 d . . . . .
Na1 Na 0.7384(3) 0.2938(2) 0.8185(2) 0.0374(9) Uani 1 1 d . . . . .
F01 F 0.6096(3) 0.3963(2) 0.5425(3) 0.0212(9) Uani 1 1 d . . . . .
F02 F 0.4171(4) 0.4165(2) 0.5744(3) 0.0226(10) Uani 1 1 d . . . . .
F03 F 0.5376(3) 0.4388(2) 0.3817(3) 0.0216(9) Uani 1 1 d . . . . .
F04 F 0.6541(4) 0.5409(2) 0.5850(3) 0.0232(10) Uani 1 1 d . . . . .
O1 O 0.4807(5) 0.2548(3) 0.5783(4) 0.0286(13) Uani 1 1 d . . . . .
O2 O 0.5717(5) 0.3117(3) 0.7033(4) 0.0271(13) Uani 1 1 d . . . . .
O3 O 0.5961(5) 0.2702(3) 0.4120(4) 0.0360(15) Uani 1 1 d . . . . .
O4 O 0.7430(5) 0.3474(3) 0.4164(4) 0.0292(13) Uani 1 1 d . . . . .
O5 O 0.7699(4) 0.4135(3) 0.7118(4) 0.0253(12) Uani 1 1 d . . . . .
O6 O 0.8416(5) 0.4435(3) 0.5937(4) 0.0309(14) Uani 1 1 d . . . . .
O7 O 0.4440(5) 0.4549(3) 0.7631(4) 0.0324(14) Uani 1 1 d . . . . .
O8 O 0.2812(5) 0.4996(4) 0.6873(4) 0.0326(14) Uani 1 1 d . . . . .
O9 O 0.6413(5) 0.5622(3) 0.7694(4) 0.0276(13) Uani 1 1 d . . . . .
O10 O 0.6354(5) 0.6800(3) 0.7008(4) 0.0272(13) Uani 1 1 d . . . . .
O11 O 0.8159(5) 0.6010(3) 0.4861(4) 0.0279(13) Uani 1 1 d . . . . .
O12 O 0.7352(5) 0.6982(3) 0.5475(4) 0.0281(13) Uani 1 1 d . . . . .
O13A O 0.9144(13) 0.3049(8) 0.9130(11) 0.026(4) Uani 0.56 1 d D . P A 1
H13A H 0.927(11) 0.319(10) 0.970(3) 0.032 Uiso 0.56 1 d D U P B 1
H13B H 0.975(7) 0.322(9) 0.896(8) 0.032 Uiso 0.56 1 d D U P C 1
O13 O 0.8967(16) 0.3218(12) 0.9239(14) 0.016(5) Uiso 0.44 1 d . . P A 2
O14 O 1.0573(13) 0.3846(10) 0.9667(11) 0.055(4) Uiso 0.44 1 d D . P A 2
H14A H 1.086636 0.342693 0.954050 0.066 Uiso 0.44 1 calc DR U P A 2
C13 C 0.9532(15) 0.3761(11) 0.9510(14) 0.051(6) Uiso 0.44 1 d D . P A 2
C14 C 0.8969(11) 0.4527(9) 0.9689(9) 0.066(8) Uiso 0.44 1 d D . P A 2
F19 F 0.8559(13) 0.4950(9) 0.8970(9) 0.083(5) Uiso 0.44 1 d D . P A 2
F20 F 0.8082(11) 0.4391(9) 1.0018(10) 0.073(5) Uiso 0.44 1 d D . P A 2
F21 F 0.9615(13) 0.5010(10) 1.0250(11) 0.100(6) Uiso 0.44 1 d D . P A 2
O21 O 0.9058(5) 0.4632(3) 0.4369(4) 0.0296(13) Uani 1 1 d D . . . .
H21A H 0.894(7) 0.473(4) 0.3797(18) 0.036 Uiso 1 1 d D U . . .
H21B H 0.940(7) 0.417(3) 0.443(5) 0.036 Uiso 1 1 d D U . . .
O22 O 0.6480(5) 0.4128(4) 0.8419(4) 0.0354(14) Uani 1 1 d D . . . .
H22A H 0.580(3) 0.421(6) 0.851(5) 0.042 Uiso 1 1 d D U . . .
H22B H 0.690(5) 0.436(5) 0.889(4) 0.042 Uiso 1 1 d D U . . .
C1 C 0.5260(6) 0.2557(5) 0.6570(5) 0.0244(18) Uani 1 1 d D . . . .
C2 C 0.5251(6) 0.1761(5) 0.7049(5) 0.036(2) Uani 1 1 d D . . . .
C3 C 0.6889(7) 0.2853(5) 0.3989(5) 0.0272(19) Uani 1 1 d D . . . .
C4 C 0.7434(6) 0.2204(5) 0.3550(6) 0.044(3) Uani 1 1 d D . . . .
C5 C 0.8464(7) 0.4222(5) 0.6711(5) 0.0254(18) Uani 1 1 d D . . . .
C6 C 0.9613(7) 0.4045(4) 0.7230(5) 0.032(2) Uani 1 1 d D . . . .
C7 C 0.3530(7) 0.4872(5) 0.7561(6) 0.0279(19) Uani 1 1 d D . . . .
C8 C 0.3258(7) 0.5190(5) 0.8404(6) 0.047(3) Uani 1 1 d D . . . .
C9 C 0.6497(6) 0.6351(5) 0.7667(5) 0.0257(18) Uani 1 1 d D . . . .
C10 C 0.6780(6) 0.6766(4) 0.8560(6) 0.031(2) Uani 1 1 d D . . . .
C11 C 0.8077(7) 0.6683(5) 0.5129(5) 0.0229(17) Uani 1 1 d D . . . .
C12 C 0.8981(7) 0.7252(5) 0.5024(5) 0.039(2) Uani 1 1 d D . . . .
F1A F 0.6193(8) 0.1611(6) 0.7586(7) 0.0471(16) Uani 0.58 1 d D . P A 1
F2A F 0.4436(8) 0.1758(6) 0.7501(7) 0.0471(16) Uani 0.58 1 d D . P A 1
F3A F 0.5009(10) 0.1156(5) 0.6493(6) 0.0471(16) Uani 0.58 1 d D . P A 1
F1B F 0.4282(11) 0.1521(11) 0.7129(12) 0.074(6) Uiso 0.42 1 d D . P A 2
F2B F 0.5642(14) 0.1180(8) 0.6598(10) 0.065(5) Uiso 0.42 1 d D . P A 2
F3B F 0.5909(14) 0.1747(11) 0.7844(8) 0.070(6) Uiso 0.42 1 d D . P A 2
F4A F 0.8497(7) 0.2219(7) 0.3687(8) 0.061(2) Uani 0.6 1 d D . P D 1
F5A F 0.7120(10) 0.2305(6) 0.2669(6) 0.061(2) Uani 0.6 1 d D . P D 1
F6A F 0.7037(10) 0.1495(6) 0.3737(9) 0.061(2) Uani 0.6 1 d D . P D 1
F4B F 0.8418(10) 0.2043(9) 0.4094(9) 0.047(4) Uiso 0.4 1 d D . P D 2
F5B F 0.7661(19) 0.2434(13) 0.2795(11) 0.099(8) Uiso 0.4 1 d D . P D 2
F6B F 0.6951(13) 0.1509(7) 0.3413(9) 0.039(4) Uiso 0.4 1 d D . P D 2
F7A F 0.9713(9) 0.3278(5) 0.7449(8) 0.0459(16) Uani 0.64 1 d D . P E 1
F8A F 1.0434(7) 0.4235(6) 0.6864(6) 0.0459(16) Uani 0.64 1 d D . P E 1
F9A F 0.9788(7) 0.4421(5) 0.8032(6) 0.0459(16) Uani 0.64 1 d D . P E 1
F7B F 0.9637(18) 0.3379(8) 0.7675(11) 0.048(6) Uiso 0.36 1 d D . P E 2
F8B F 1.0277(10) 0.3909(8) 0.6660(8) 0.027(4) Uiso 0.36 1 d D . P E 2
F9B F 0.9995(14) 0.4643(9) 0.7726(10) 0.051(5) Uiso 0.36 1 d D . P E 2
F10A F 0.3634(14) 0.4681(8) 0.9079(8) 0.064(3) Uani 0.52 1 d D . P F 1
F11A F 0.2234(9) 0.5336(9) 0.8408(10) 0.064(3) Uani 0.52 1 d D . P F 1
F12A F 0.3805(12) 0.5868(7) 0.8614(9) 0.064(3) Uani 0.52 1 d D . P F 1
F10B F 0.3798(12) 0.4876(8) 0.9133(8) 0.045(4) Uiso 0.48 1 d D . P F 2
F11B F 0.2166(8) 0.5073(7) 0.8368(9) 0.038(4) Uiso 0.48 1 d D . P F 2
F12B F 0.3366(14) 0.5979(7) 0.8406(11) 0.071(5) Uiso 0.48 1 d D . P F 2
F13A F 0.5823(8) 0.7054(7) 0.8729(7) 0.0479(19) Uani 0.62 1 d D . P G 1
F14A F 0.7183(9) 0.6293(5) 0.9212(6) 0.0479(19) Uani 0.62 1 d D . P G 1
F15A F 0.7420(12) 0.7389(6) 0.8558(9) 0.0479(19) Uani 0.62 1 d D . P G 1
F13B F 0.5963(12) 0.6813(11) 0.8962(11) 0.053(6) Uiso 0.38 1 d D . P G 2
F14B F 0.7608(12) 0.6366(9) 0.9098(9) 0.045(5) Uiso 0.38 1 d D . P G 2
F15B F 0.7202(15) 0.7486(8) 0.8503(15) 0.039(5) Uiso 0.38 1 d D . P G 2
F16A F 0.9963(9) 0.6893(8) 0.5136(12) 0.051(2) Uani 0.52 1 d D . P H 1
F17A F 0.9085(9) 0.7889(5) 0.5478(9) 0.051(2) Uani 0.52 1 d D . P H 1
F18A F 0.8713(9) 0.7532(6) 0.4159(7) 0.051(2) Uani 0.52 1 d D . P H 1
F16B F 0.9899(10) 0.6943(9) 0.4885(8) 0.038(4) Uiso 0.48 1 d D . P H 2
F17B F 0.9283(10) 0.7643(7) 0.5844(7) 0.041(3) Uiso 0.48 1 d D . P H 2
F18B F 0.8665(13) 0.7846(8) 0.4489(10) 0.076(5) Uiso 0.48 1 d D . P H 2

loop_
_atom_site_aniso_label
_atom_site_aniso_U_11
_atom_site_aniso_U_22
_atom_site_aniso_U_33
_atom_site_aniso_U_23
_atom_site_aniso_U_13
_atom_site_aniso_U_12
Eu1 0.0197(2) 0.0129(2) 0.0261(2) -0.00094(15) 0.00540(16) -0.00137(15)
Eu2 0.0204(2) 0.0151(2) 0.0248(2) 0.00047(15) 0.00544(16) -0.00067(15)
Eu3 0.0192(2) 0.0148(2) 0.0270(2) -0.00056(15) 0.00631(16) -0.00070(15)
Na1 0.032(2) 0.0286(18) 0.045(2) 0.0100(16) -0.0069(16) 0.0078(15)
F01 0.020(2) 0.017(2) 0.026(2) -0.0006(18) 0.0040(18) -0.0020(17)
F02 0.023(2) 0.020(2) 0.027(2) 0.0007(18) 0.0088(19) 0.0016(18)
F03 0.021(2) 0.017(2) 0.028(2) -0.0008(18) 0.0089(19) -0.0023(18)
F04 0.023(3) 0.019(2) 0.029(2) 0.0017(19) 0.0084(19) -0.0002(18)
O1 0.034(4) 0.016(3) 0.033(3) 0.003(2) 0.002(3) -0.002(2)
O2 0.030(3) 0.020(3) 0.030(3) 0.005(2) 0.003(3) -0.001(2)
O3 0.030(4) 0.029(3) 0.052(4) -0.015(3) 0.014(3) -0.009(3)
O4 0.024(3) 0.020(3) 0.045(4) -0.007(3) 0.010(3) 0.000(2)
O5 0.020(3) 0.023(3) 0.031(3) 0.004(2) 0.003(2) -0.001(2)
O6 0.029(3) 0.026(3) 0.037(3) 0.002(3) 0.006(3) 0.003(3)
O7 0.035(4) 0.032(3) 0.030(3) 0.006(3) 0.007(3) 0.005(3)
O8 0.027(4) 0.033(3) 0.040(4) 0.001(3) 0.015(3) 0.001(3)
O9 0.033(3) 0.019(3) 0.031(3) 0.003(2) 0.005(3) -0.002(2)
O10 0.035(4) 0.017(3) 0.030(3) 0.000(2) 0.006(3) 0.000(2)
O11 0.023(3) 0.020(3) 0.042(3) 0.000(3) 0.010(3) -0.003(2)
O12 0.026(3) 0.020(3) 0.039(3) -0.002(3) 0.008(3) -0.001(2)
O13A 0.030(8) 0.010(7) 0.044(9) -0.009(6) 0.019(6) 0.003(5)
O21 0.027(3) 0.028(3) 0.037(3) 0.001(3) 0.012(3) 0.004(3)
O22 0.036(4) 0.036(4) 0.034(3) 0.005(3) 0.007(3) 0.007(3)
C1 0.022(5) 0.018(4) 0.033(5) 0.001(4) 0.007(4) 0.003(3)
C2 0.044(6) 0.027(5) 0.029(5) 0.005(4) -0.009(4) -0.009(4)
C3 0.030(5) 0.021(4) 0.029(4) -0.004(3) 0.003(4) -0.004(4)
C4 0.023(5) 0.039(6) 0.069(7) -0.018(5) 0.006(5) -0.003(4)
C5 0.027(5) 0.018(4) 0.032(5) 0.006(4) 0.007(4) 0.003(3)
C6 0.027(5) 0.029(5) 0.042(5) 0.003(4) 0.008(4) -0.006(4)
C7 0.029(5) 0.021(4) 0.036(5) 0.003(4) 0.012(4) -0.005(4)
C8 0.055(7) 0.039(6) 0.047(6) -0.005(5) 0.011(5) 0.010(5)
C9 0.021(4) 0.026(5) 0.031(4) -0.003(4) 0.007(4) 0.002(3)
C10 0.040(6) 0.020(4) 0.035(5) -0.001(4) 0.013(4) -0.003(4)
C11 0.024(5) 0.020(4) 0.022(4) 0.002(3) -0.001(3) 0.001(3)
C12 0.035(6) 0.022(5) 0.064(7) 0.007(5) 0.019(5) -0.001(4)
F1A 0.051(4) 0.030(3) 0.057(4) 0.019(3) 0.003(3) -0.008(3)
F2A 0.051(4) 0.030(3) 0.057(4) 0.019(3) 0.003(3) -0.008(3)
F3A 0.051(4) 0.030(3) 0.057(4) 0.019(3) 0.003(3) -0.008(3)
F4A 0.050(4) 0.058(4) 0.078(5) -0.041(4) 0.020(4) -0.008(3)
F5A 0.050(4) 0.058(4) 0.078(5) -0.041(4) 0.020(4) -0.008(3)
F6A 0.050(4) 0.058(4) 0.078(5) -0.041(4) 0.020(4) -0.008(3)
F7A 0.033(3) 0.042(3) 0.059(4) 0.018(3) 0.001(3) -0.004(2)
F8A 0.033(3) 0.042(3) 0.059(4) 0.018(3) 0.001(3) -0.004(2)
F9A 0.033(3) 0.042(3) 0.059(4) 0.018(3) 0.001(3) -0.004(2)
F10A 0.072(7) 0.056(6) 0.066(6) -0.034(5) 0.019(4) 0.003(5)
F11A 0.072(7) 0.056(6) 0.066(6) -0.034(5) 0.019(4) 0.003(5)
F12A 0.072(7) 0.056(6) 0.066(6) -0.034(5) 0.019(4) 0.003(5)
F13A 0.059(4) 0.046(4) 0.040(3) -0.014(3) 0.013(3) -0.010(3)
F14A 0.059(4) 0.046(4) 0.040(3) -0.014(3) 0.013(3) -0.010(3)
F15A 0.059(4) 0.046(4) 0.040(3) -0.014(3) 0.013(3) -0.010(3)
F16A 0.045(4) 0.024(3) 0.089(6) 0.013(4) 0.026(4) -0.010(3)
F17A 0.045(4) 0.024(3) 0.089(6) 0.013(4) 0.026(4) -0.010(3)
F18A 0.045(4) 0.024(3) 0.089(6) 0.013(4) 0.026(4) -0.010(3)

loop_
_atom_type_symbol
_atom_type_description
_atom_type_scat_dispersion_real
_atom_type_scat_dispersion_imag
_atom_type_scat_source
C C 0.0033 0.0016 'International Tables Vol C Tables 4.2.6.8 and 6.1.1.4'
H H 0.0000 0.0000 'International Tables Vol C Tables 4.2.6.8 and 6.1.1.4'
Eu Eu -0.1578 3.6682 'International Tables Vol C Tables 4.2.6.8 and 6.1.1.4'
F F 0.0171 0.0103 'International Tables Vol C Tables 4.2.6.8 and 6.1.1.4'
Na Na 0.0362 0.0249 'International Tables Vol C Tables 4.2.6.8 and 6.1.1.4'
O O 0.0106 0.0060 'International Tables Vol C Tables 4.2.6.8 and 6.1.1.4'

loop_
_geom_angle_atom_site_label_1
_geom_angle_atom_site_label_2
_geom_angle_atom_site_label_3
_geom_angle
_geom_angle_site_symmetry_1
_geom_angle_site_symmetry_3
_geom_angle_publ_flag
F03 Eu1 F04 65.98(14) . 3_666 ?
F03 Eu1 F01 66.22(15) . . ?
F04 Eu1 F01 100.49(15) 3_666 . ?
F03 Eu1 F02 100.72(14) . . ?
F04 Eu1 F02 65.57(15) 3_666 . ?
F01 Eu1 F02 65.92(15) . . ?
F03 Eu1 O3 77.03(18) . . ?
F04 Eu1 O3 140.36(19) 3_666 . ?
F01 Eu1 O3 75.93(18) . . ?
F02 Eu1 O3 138.53(19) . . ?
F03 Eu1 O12 137.22(17) . 3_666 ?
F04 Eu1 O12 76.36(17) 3_666 3_666 ?
F01 Eu1 O12 143.59(17) . 3_666 ?
F02 Eu1 O12 80.44(17) . 3_666 ?
O3 Eu1 O12 129.19(19) . 3_666 ?
F03 Eu1 O1 142.18(18) . . ?
F04 Eu1 O1 134.72(17) 3_666 . ?
F01 Eu1 O1 77.68(17) . . ?
F02 Eu1 O1 73.02(17) . . ?
O3 Eu1 O1 83.9(2) . . ?
O12 Eu1 O1 79.60(19) 3_666 . ?
F03 Eu1 O10 78.38(17) . 3_666 ?
F04 Eu1 O10 77.36(17) 3_666 3_666 ?
F01 Eu1 O10 141.43(17) . 3_666 ?
F02 Eu1 O10 138.98(17) . 3_666 ?
O3 Eu1 O10 81.9(2) . 3_666 ?
O12 Eu1 O10 74.1(2) 3_666 3_666 ?
O1 Eu1 O10 130.97(18) . 3_666 ?
F03 Eu1 O13A 128.5(4) . 4_565 ?
F04 Eu1 O13A 133.3(4) 3_666 4_565 ?
F01 Eu1 O13A 126.2(4) . 4_565 ?
F02 Eu1 O13A 130.6(4) . 4_565 ?
O3 Eu1 O13A 62.6(4) . 4_565 ?
O12 Eu1 O13A 66.7(4) 3_666 4_565 ?
O1 Eu1 O13A 65.8(4) . 4_565 ?
O10 Eu1 O13A 66.0(4) 3_666 4_565 ?
F03 Eu1 O13 134.9(4) . 4_565 ?
F04 Eu1 O13 132.1(4) 3_666 4_565 ?
F01 Eu1 O13 127.0(4) . 4_565 ?
F02 Eu1 O13 124.3(4) . 4_565 ?
O3 Eu1 O13 67.8(4) . 4_565 ?
O12 Eu1 O13 62.0(4) 3_666 4_565 ?
O1 Eu1 O13 61.5(4) . 4_565 ?
O10 Eu1 O13 69.6(4) 3_666 4_565 ?
O13A Eu1 O13 6.4(6) 4_565 4_565 ?
F03 Eu1 Na1 119.79(12) . 4_565 ?
F04 Eu1 Na1 94.98(12) 3_666 4_565 ?
F01 Eu1 Na1 164.45(12) . 4_565 ?
F02 Eu1 Na1 123.17(12) . 4_565 ?
O3 Eu1 Na1 91.13(15) . 4_565 ?
O12 Eu1 Na1 42.73(15) 3_666 4_565 ?
O1 Eu1 Na1 92.60(14) . 4_565 ?
O10 Eu1 Na1 41.41(14) 3_666 4_565 ?
O13A Eu1 Na1 38.3(4) 4_565 4_565 ?
F03 Eu1 Eu2 86.62(10) . . ?
F04 Eu1 Eu2 86.08(11) 3_666 . ?
F01 Eu1 Eu2 33.29(10) . . ?
F02 Eu1 Eu2 33.25(11) . . ?
O3 Eu1 Eu2 106.11(15) . . ?
O12 Eu1 Eu2 111.01(14) 3_666 . ?
O1 Eu1 Eu2 67.66(13) . . ?
O10 Eu1 Eu2 161.09(13) 3_666 . ?
O13A Eu1 Eu2 132.9(4) 4_565 . ?
O13 Eu1 Eu2 129.2(4) 4_565 . ?
Na1 Eu1 Eu2 151.55(6) 4_565 . ?
F04 Eu2 F02 99.44(15) . . ?
F04 Eu2 F01 65.77(14) . . ?
F02 Eu2 F01 65.90(14) . . ?
F04 Eu2 O7 137.92(18) . . ?
F02 Eu2 O7 77.02(18) . . ?
F01 Eu2 O7 140.06(18) . . ?
F04 Eu2 F03 65.40(14) . 3_666 ?
F02 Eu2 F03 65.54(14) . 3_666 ?
F01 Eu2 F03 100.76(14) . 3_666 ?
O7 Eu2 F03 75.55(17) . 3_666 ?
F04 Eu2 O9 75.87(17) . . ?
F02 Eu2 O9 136.94(17) . . ?
F01 Eu2 O9 139.18(17) . . ?
O7 Eu2 O9 79.0(2) . . ?
F03 Eu2 O9 74.12(17) 3_666 . ?
F04 Eu2 O5 79.98(16) . . ?
F02 Eu2 O5 138.67(17) . . ?
F01 Eu2 O5 76.82(17) . . ?
O7 Eu2 O5 129.90(19) . . ?
F03 Eu2 O5 142.22(16) 3_666 . ?
O9 Eu2 O5 83.50(19) . . ?
F04 Eu2 O2 139.74(17) . . ?
F02 Eu2 O2 78.90(17) . . ?
F01 Eu2 O2 77.46(17) . . ?
O7 Eu2 O2 81.5(2) . . ?
F03 Eu2 O2 140.98(17) 3_666 . ?
O9 Eu2 O2 131.70(18) . . ?
O5 Eu2 O2 76.09(18) . . ?
F04 Eu2 O22 130.61(18) . . ?
F02 Eu2 O22 129.83(18) . . ?
F01 Eu2 O22 132.16(17) . . ?
O7 Eu2 O22 64.1(2) . . ?
F03 Eu2 O22 127.08(17) 3_666 . ?
O9 Eu2 O22 66.10(19) . . ?
O5 Eu2 O22 65.89(19) . . ?
O2 Eu2 O22 65.62(19) . . ?
F04 Eu2 Na1 125.02(12) . . ?
F02 Eu2 Na1 118.58(12) . . ?
F01 Eu2 Na1 93.91(12) . . ?
O7 Eu2 Na1 90.98(15) . . ?
F03 Eu2 Na1 164.92(12) 3_666 . ?
O9 Eu2 Na1 96.98(14) . . ?
O5 Eu2 Na1 45.13(14) . . ?
O2 Eu2 Na1 39.68(14) . . ?
O22 Eu2 Na1 38.35(15) . . ?
F04 Eu2 Eu1 85.64(11) . . ?
F02 Eu2 Eu1 33.28(10) . . ?
F01 Eu2 Eu1 33.25(10) . . ?
O7 Eu2 Eu1 107.49(15) . . ?
F03 Eu2 Eu1 86.23(10) 3_666 . ?
O9 Eu2 Eu1 157.22(13) . . ?
O5 Eu2 Eu1 106.54(13) . . ?
O2 Eu2 Eu1 71.05(13) . . ?
O22 Eu2 Eu1 136.59(14) . . ?
Na1 Eu2 Eu1 104.57(6) . . ?
F04 Eu2 Eu1 32.86(10) . 3_666 ?
F02 Eu2 Eu1 85.37(10) . 3_666 ?
F01 Eu2 Eu1 86.09(10) . 3_666 ?
O7 Eu2 Eu1 105.81(14) . 3_666 ?
F03 Eu2 Eu1 33.10(10) 3_666 3_666 ?
O9 Eu2 Eu1 67.52(13) . 3_666 ?
O5 Eu2 Eu1 110.01(13) . 3_666 ?
O2 Eu2 Eu1 160.77(13) . 3_666 ?
O22 Eu2 Eu1 133.60(14) . 3_666 ?
Na1 Eu2 Eu1 153.74(6) . 3_666 ?
Eu1 Eu2 Eu1 89.734(12) . 3_666 ?
F04 Eu2 H22A 141.1(16) . . ?
F02 Eu2 H22A 115.3(11) . . ?
F01 Eu2 H22A 143.7(17) . . ?
O7 Eu2 H22A 45.3(7) . . ?
F03 Eu2 H22A 112.7(14) 3_666 . ?
O9 Eu2 H22A 67.0(18) . . ?
O5 Eu2 H22A 84.6(7) . . ?
O2 Eu2 H22A 67.9(19) . . ?
O22 Eu2 H22A 18.8(7) . . ?
Na1 Eu2 H22A 52.2(14) . . ?
Eu1 Eu2 H22A 133.1(17) . . ?
Eu1 Eu2 H22A 129.8(18) 3_666 . ?
O6 Eu3 O8 136.5(2) . 3_666 ?
O6 Eu3 F02 134.80(17) . 3_666 ?
O8 Eu3 F02 78.44(17) 3_666 3_666 ?
O6 Eu3 F04 73.00(17) . . ?
O8 Eu3 F04 141.48(18) 3_666 . ?
F02 Eu3 F04 64.57(14) 3_666 . ?
O6 Eu3 O11 81.8(2) . . ?
O8 Eu3 O11 84.0(2) 3_666 . ?
F02 Eu3 O11 73.78(17) 3_666 . ?
F04 Eu3 O11 75.99(17) . . ?
O6 Eu3 O4 84.6(2) . . ?
O8 Eu3 O4 78.4(2) 3_666 . ?
F02 Eu3 O4 138.11(18) 3_666 . ?
F04 Eu3 O4 137.21(17) . . ?
O11 Eu3 O4 137.00(19) . . ?
O6 Eu3 F03 139.09(17) . . ?
O8 Eu3 F03 73.99(17) 3_666 . ?
F02 Eu3 F03 64.86(14) 3_666 . ?
F04 Eu3 F03 98.22(14) . . ?
O11 Eu3 F03 136.01(17) . . ?
O4 Eu3 F03 75.40(17) . . ?
O6 Eu3 F01 75.95(17) . . ?
O8 Eu3 F01 135.09(18) 3_666 . ?
F02 Eu3 F01 98.26(14) 3_666 . ?
F04 Eu3 F01 64.47(14) . . ?
O11 Eu3 F01 138.71(17) . . ?
O4 Eu3 F01 75.07(17) . . ?
F03 Eu3 F01 64.65(14) . . ?
O6 Eu3 O21 67.8(2) . . ?
O8 Eu3 O21 68.7(2) 3_666 . ?
F02 Eu3 O21 131.37(17) 3_666 . ?
F04 Eu3 O21 129.51(17) . . ?
O11 Eu3 O21 68.16(19) . . ?
O4 Eu3 O21 68.91(19) . . ?
F03 Eu3 O21 132.26(17) . . ?
F01 Eu3 O21 130.33(17) . . ?
O6 Eu3 Eu1 102.52(14) . 3_666 ?
O8 Eu3 Eu1 108.92(14) 3_666 3_666 ?
F02 Eu3 Eu1 32.72(10) 3_666 3_666 ?
F04 Eu3 Eu1 32.72(10) . 3_666 ?
O11 Eu3 Eu1 66.43(13) . 3_666 ?
O4 Eu3 Eu1 156.57(13) . 3_666 ?
F03 Eu3 Eu1 85.14(10) . 3_666 ?
F01 Eu3 Eu1 84.93(10) . 3_666 ?
O21 Eu3 Eu1 134.49(14) . 3_666 ?
O6 Eu3 Eu1 106.78(14) . . ?
O8 Eu3 Eu1 103.30(15) 3_666 . ?
F02 Eu3 Eu1 84.24(10) 3_666 . ?
F04 Eu3 Eu1 84.08(10) . . ?
O11 Eu3 Eu1 155.05(13) . . ?
O4 Eu3 Eu1 67.87(13) . . ?
F03 Eu3 Eu1 32.53(10) . . ?
F01 Eu3 Eu1 32.70(10) . . ?
O21 Eu3 Eu1 136.77(14) . . ?
Eu1 Eu3 Eu1 88.700(12) 3_666 . ?
O6 Eu3 Eu2 66.24(14) . . ?
O8 Eu3 Eu2 157.05(14) 3_666 . ?
F02 Eu3 Eu2 84.68(10) 3_666 . ?
F04 Eu3 Eu2 32.51(10) . . ?
O11 Eu3 Eu2 106.19(14) . . ?
O4 Eu3 Eu2 105.07(14) . . ?
F03 Eu3 Eu2 84.84(10) . . ?
F01 Eu3 Eu2 32.74(10) . . ?
O21 Eu3 Eu2 134.02(14) . . ?
Eu1 Eu3 Eu2 59.522(10) 3_666 . ?
Eu1 Eu3 Eu2 59.189(10) . . ?
O6 Eu3 H21A 85.8(9) . . ?
O8 Eu3 H21A 50.7(9) 3_666 . ?
F02 Eu3 H21A 118.8(11) 3_666 . ?
F04 Eu3 H21A 142.0(16) . . ?
O11 Eu3 H21A 69.9(17) . . ?
O4 Eu3 H21A 68.6(16) . . ?
F03 Eu3 H21A 117.9(13) . . ?
F01 Eu3 H21A 140.6(14) . . ?
O21 Eu3 H21A 18.0(9) . . ?
Eu1 Eu3 H21A 133.6(15) 3_666 . ?
Eu1 Eu3 H21A 133.0(16) . . ?
Eu2 Eu3 H21A 152.0(8) . . ?
O13 Na1 O22 94.6(5) . . ?
O22 Na1 O13A 104.2(4) . . ?
O13 Na1 O2 161.2(5) . . ?
O22 Na1 O2 69.6(2) . . ?
O13A Na1 O2 165.7(4) . . ?
O22 Na1 O10 170.4(3) . 2_646 ?
O13A Na1 O10 67.6(4) . 2_646 ?
O2 Na1 O10 117.1(2) . 2_646 ?
O22 Na1 O12 113.1(2) . 2_646 ?
O13A Na1 O12 66.9(4) . 2_646 ?
O2 Na1 O12 127.3(2) . 2_646 ?
O10 Na1 O12 69.14(19) 2_646 2_646 ?
O13 Na1 O5 94.0(5) . . ?
O22 Na1 O5 65.8(2) . . ?
O13A Na1 O5 95.0(4) . . ?
O2 Na1 O5 70.66(19) . . ?
O10 Na1 O5 108.9(2) 2_646 . ?
O12 Na1 O5 161.4(2) 2_646 . ?
O13 Na1 F3B 136.8(6) . . ?
O22 Na1 F3B 109.7(4) . . ?
O2 Na1 F3B 60.8(3) . . ?
O10 Na1 F3B 79.9(4) 2_646 . ?
O12 Na1 F3B 70.3(3) 2_646 . ?
O5 Na1 F3B 128.1(3) . . ?
O22 Na1 F1A 120.4(3) . . ?
O13A Na1 F1A 129.7(4) . . ?
O2 Na1 F1A 62.5(2) . . ?
O10 Na1 F1A 69.2(3) 2_646 . ?
O12 Na1 F1A 74.6(3) 2_646 . ?
O5 Na1 F1A 122.8(3) . . ?
O13 Na1 F17B 105.4(6) . 2_646 ?
O22 Na1 F17B 69.3(3) . 2_646 ?
O13A Na1 F17B 111.5(4) . 2_646 ?
O2 Na1 F17B 79.0(3) . 2_646 ?
O10 Na1 F17B 117.7(3) 2_646 2_646 ?
O12 Na1 F17B 56.9(3) 2_646 2_646 ?
O5 Na1 F17B 132.1(3) . 2_646 ?
F3B Na1 F17B 55.5(4) . 2_646 ?
F1A Na1 F17B 68.6(4) . 2_646 ?
O22 Na1 F15B 123.0(3) . 2_646 ?
O13A Na1 F15B 105.5(5) . 2_646 ?
O2 Na1 F15B 69.7(4) . 2_646 ?
O10 Na1 F15B 57.3(3) 2_646 2_646 ?
O12 Na1 F15B 123.1(3) 2_646 2_646 ?
O5 Na1 F15B 64.1(3) . 2_646 ?
F1A Na1 F15B 70.1(5) . 2_646 ?
O22 Na1 F15A 123.0(3) . 2_646 ?
O13A Na1 F15A 110.8(5) . 2_646 ?
O2 Na1 F15A 65.4(3) . 2_646 ?
O10 Na1 F15A 58.5(2) 2_646 2_646 ?
O12 Na1 F15A 121.5(3) 2_646 2_646 ?
O5 Na1 F15A 67.6(3) . 2_646 ?
F1A Na1 F15A 64.4(4) . 2_646 ?
Eu1 F01 Eu2 113.46(17) . . ?
Eu1 F01 Eu3 113.81(17) . . ?
Eu2 F01 Eu3 113.76(16) . . ?
Eu2 F02 Eu1 113.47(17) . . ?
Eu2 F02 Eu3 114.95(17) . 3_666 ?
Eu1 F02 Eu3 114.11(17) . 3_666 ?
Eu1 F03 Eu2 113.21(17) . 3_666 ?
Eu1 F03 Eu3 114.15(17) . . ?
Eu2 F03 Eu3 113.18(16) 3_666 . ?
Eu1 F04 Eu2 114.27(17) 3_666 . ?
Eu1 F04 Eu3 114.00(17) 3_666 . ?
Eu2 F04 Eu3 114.43(17) . . ?
C1 O1 Eu1 138.8(5) . . ?
C1 O2 Eu2 131.7(5) . . ?
C1 O2 Na1 122.7(5) . . ?
Eu2 O2 Na1 101.3(2) . . ?
C3 O3 Eu1 136.4(5) . . ?
C3 O4 Eu3 137.9(6) . . ?
C5 O5 Eu2 131.0(5) . . ?
C5 O5 Na1 128.3(5) . . ?
Eu2 O5 Na1 95.35(19) . . ?
C5 O6 Eu3 141.7(5) . . ?
C7 O7 Eu2 134.1(5) . . ?
C7 O8 Eu3 134.5(5) . 3_666 ?
C9 O9 Eu2 140.2(5) . . ?
C9 O10 Eu1 131.5(5) . 3_666 ?
C9 O10 Na1 124.5(5) . 2_656 ?
Eu1 O10 Na1 99.2(2) 3_666 2_656 ?
C11 O11 Eu3 140.0(5) . . ?
C11 O12 Eu1 131.2(5) . 3_666 ?
C11 O12 Na1 127.7(5) . 2_656 ?
Eu1 O12 Na1 98.4(2) 3_666 2_656 ?
Na1 O13A Eu1 99.3(5) . 4_666 ?
Na1 O13A H13A 126(10) . . ?
Eu1 O13A H13A 92(10) 4_666 . ?
Na1 O13A H13B 124(8) . . ?
Eu1 O13A H13B 105(10) 4_666 . ?
H13A O13A H13B 103(3) . . ?
C13 O13 Na1 139.7(16) . . ?
Na1 O13 Eu1 92.7(7) . 4_666 ?
C13 O14 H14A 109.5 . . ?
O13 C13 O14 131.6(16) . . ?
O13 C13 C14 117.5(16) . . ?
O14 C13 C14 110.8(16) . . ?
F20 C14 F21 107.0(12) . . ?
F20 C14 F19 102.0(11) . . ?
F21 C14 F19 107.0(12) . . ?
F20 C14 C13 111.9(12) . . ?
F21 C14 C13 113.6(12) . . ?
F19 C14 C13 114.4(12) . . ?
Eu3 O21 H21A 100(6) . . ?
Eu3 O21 H21B 122(6) . . ?
H21A O21 H21B 104(3) . . ?
Na1 O22 Eu2 97.7(2) . . ?
Na1 O22 H22A 130(6) . . ?
Eu2 O22 H22A 90(6) . . ?
Na1 O22 H22B 106(6) . . ?
Eu2 O22 H22B 135(6) . . ?
H22A O22 H22B 103(3) . . ?
O1 C1 O2 129.7(8) . . ?
O1 C1 C2 114.8(7) . . ?
O2 C1 C2 115.6(7) . . ?
F1A C2 F3A 108.4(9) . . ?
F1B C2 F3B 108.0(12) . . ?
F1A C2 F2A 109.7(9) . . ?
F3A C2 F2A 103.9(9) . . ?
F1B C2 F2B 105.2(11) . . ?
F3B C2 F2B 104.4(11) . . ?
F1B C2 C1 114.7(10) . . ?
F1A C2 C1 112.4(7) . . ?
F3A C2 C1 112.5(7) . . ?
F3B C2 C1 113.4(10) . . ?
F2A C2 C1 109.6(7) . . ?
F2B C2 C1 110.3(9) . . ?
O3 C3 O4 128.1(8) . . ?
O3 C3 C4 116.1(7) . . ?
O4 C3 C4 115.8(7) . . ?
F6B C4 F5B 107.1(12) . . ?
F4A C4 F6A 112.8(10) . . ?
F4A C4 F5A 103.7(10) . . ?
F6A C4 F5A 106.7(9) . . ?
F6B C4 F4B 104.1(11) . . ?
F5B C4 F4B 106.3(12) . . ?
F4A C4 C3 116.5(8) . . ?
F6B C4 C3 119.0(10) . . ?
F5B C4 C3 112.4(12) . . ?
F6A C4 C3 109.1(8) . . ?
F5A C4 C3 107.4(8) . . ?
F4B C4 C3 107.0(9) . . ?
O6 C5 O5 129.0(8) . . ?
O6 C5 C6 115.0(7) . . ?
O5 C5 C6 115.9(7) . . ?
F9B C6 F7B 112.9(12) . . ?
F8A C6 F7A 107.9(9) . . ?
F9B C6 F8B 108.8(11) . . ?
F7B C6 F8B 104.2(11) . . ?
F8A C6 F9A 106.7(8) . . ?
F7A C6 F9A 103.3(9) . . ?
F9B C6 C5 110.6(10) . . ?
F8A C6 C5 117.1(7) . . ?
F7B C6 C5 111.3(11) . . ?
F7A C6 C5 110.7(7) . . ?
F8B C6 C5 108.7(8) . . ?
F9A C6 C5 110.3(7) . . ?
O7 C7 O8 128.5(8) . . ?
O7 C7 C8 116.2(8) . . ?
O8 C7 C8 115.3(7) . . ?
F11A C8 F12A 106.7(11) . . ?
F10B C8 F12B 111.7(11) . . ?
F11A C8 F10A 107.4(11) . . ?
F12A C8 F10A 106.0(11) . . ?
F10B C8 F11B 108.0(11) . . ?
F12B C8 F11B 104.1(10) . . ?
F11A C8 C7 117.6(10) . . ?
F10B C8 C7 116.0(10) . . ?
F12A C8 C7 108.7(9) . . ?
F12B C8 C7 108.3(10) . . ?
F10A C8 C7 109.7(9) . . ?
F11B C8 C7 108.1(9) . . ?
O9 C9 O10 129.1(8) . . ?
O9 C9 C10 115.5(7) . . ?
O10 C9 C10 115.4(7) . . ?
F14A C10 F15A 110.7(10) . . ?
F13B C10 F15B 109.5(12) . . ?
F14A C10 F13A 106.3(9) . . ?
F15A C10 F13A 105.5(9) . . ?
F13B C10 F14B 107.7(10) . . ?
F15B C10 F14B 103.5(11) . . ?
F13B C10 C9 113.9(10) . . ?
F14A C10 C9 113.7(7) . . ?
F15A C10 C9 113.0(8) . . ?
F15B C10 C9 112.2(11) . . ?
F13A C10 C9 106.9(7) . . ?
F14B C10 C9 109.4(9) . . ?
O11 C11 O12 129.8(8) . . ?
O11 C11 C12 116.0(7) . . ?
O12 C11 C12 114.1(7) . . ?
F18B C12 F16B 111.0(10) . . ?
F17A C12 F16A 108.8(10) . . ?
F17A C12 F18A 102.8(9) . . ?
F16A C12 F18A 107.9(10) . . ?
F18B C12 F17B 101.6(10) . . ?
F16B C12 F17B 104.7(10) . . ?
F17A C12 C11 118.0(8) . . ?
F18B C12 C11 115.0(9) . . ?
F16B C12 C11 117.2(9) . . ?
F16A C12 C11 112.1(8) . . ?
F18A C12 C11 106.4(7) . . ?
F17B C12 C11 105.4(8) . . ?
C2 F1A Na1 114.0(7) . . ?
C2 F3B Na1 115.6(11) . . ?
C10 F15A Na1 114.9(8) . 2_656 ?
C10 F15B Na1 116.7(13) . 2_656 ?
C12 F17B Na1 118.0(7) . 2_656 ?

loop_
_geom_bond_atom_site_label_1
_geom_bond_atom_site_label_2
_geom_bond_distance
_geom_bond_site_symmetry_2
_geom_bond_publ_flag
Eu1 F03 2.357(4) . ?
Eu1 F04 2.361(4) 3_666 ?
Eu1 F01 2.361(4) . ?
Eu1 F02 2.363(4) . ?
Eu1 O3 2.393(6) . ?
Eu1 O12 2.405(6) 3_666 ?
Eu1 O1 2.419(5) . ?
Eu1 O10 2.440(6) 3_666 ?
Eu1 O13A 2.594(15) 4_565 ?
Eu1 O13 2.879(19) 4_565 ?
Eu1 Na1 3.795(3) 4_565 ?
Eu1 Eu2 3.9507(6) . ?
Eu2 F04 2.361(4) . ?
Eu2 F02 2.362(4) . ?
Eu2 F01 2.364(4) . ?
Eu2 O7 2.383(6) . ?
Eu2 F03 2.394(4) 3_666 ?
Eu2 O9 2.396(6) . ?
Eu2 O5 2.421(5) . ?
Eu2 O2 2.432(5) . ?
Eu2 O22 2.652(6) . ?
Eu2 Na1 3.788(3) . ?
Eu2 H22A 2.79(8) . ?
Eu3 O6 2.375(6) . ?
Eu3 O8 2.390(6) 3_666 ?
Eu3 F02 2.392(4) 3_666 ?
Eu3 F04 2.397(4) . ?
Eu3 O11 2.402(5) . ?
Eu3 O4 2.407(5) . ?
Eu3 F03 2.407(4) . ?
Eu3 F01 2.412(4) . ?
Eu3 O21 2.524(6) . ?
Eu3 H21A 2.82(8) . ?
Na1 O13 2.34(2) . ?
Na1 O22 2.372(7) . ?
Na1 O13A 2.383(17) . ?
Na1 O2 2.466(6) . ?
Na1 O10 2.543(6) 2_646 ?
Na1 O12 2.603(7) 2_646 ?
Na1 O5 2.696(6) . ?
Na1 F3B 2.705(19) . ?
Na1 F1A 2.747(10) . ?
Na1 F17B 2.851(12) 2_646 ?
Na1 F15B 2.88(2) 2_646 ?
Na1 F15A 2.920(14) 2_646 ?
O1 C1 1.237(10) . ?
O2 C1 1.253(10) . ?
O3 C3 1.242(10) . ?
O4 C3 1.247(10) . ?
O5 C5 1.257(9) . ?
O6 C5 1.245(10) . ?
O7 C7 1.243(10) . ?
O8 C7 1.262(10) . ?
O9 C9 1.240(10) . ?
O10 C9 1.257(10) . ?
O11 C11 1.224(9) . ?
O12 C11 1.249(10) . ?
O13A H13A 0.90(2) . ?
O13A H13B 0.90(2) . ?
O13 C13 1.18(3) . ?
O14 C13 1.277(19) . ?
O14 H14A 0.8400 . ?
C13 C14 1.526(17) . ?
C14 F20 1.330(5) . ?
C14 F21 1.336(5) . ?
C14 F19 1.337(5) . ?
F21 F21 1.35(3) 3_767 ?
O21 H21A 0.89(2) . ?
O21 H21B 0.89(2) . ?
O22 H22A 0.90(2) . ?
O22 H22B 0.89(2) . ?
C1 C2 1.541(12) . ?
C2 F1B 1.304(12) . ?
C2 F1A 1.317(10) . ?
C2 F3A 1.332(10) . ?
C2 F3B 1.335(12) . ?
C2 F2A 1.348(10) . ?
C2 F2B 1.354(12) . ?
C3 C4 1.523(13) . ?
C4 F4A 1.298(10) . ?
C4 F6B 1.319(12) . ?
C4 F5B 1.321(13) . ?
C4 F6A 1.353(11) . ?
C4 F5A 1.355(11) . ?
C4 F4B 1.367(12) . ?
C5 C6 1.522(12) . ?
C6 F9B 1.301(12) . ?
C6 F8A 1.309(10) . ?
C6 F7B 1.319(12) . ?
C6 F7A 1.342(10) . ?
C6 F8B 1.351(11) . ?
C6 F9A 1.375(10) . ?
C7 C8 1.518(13) . ?
C8 F11A 1.301(12) . ?
C8 F10B 1.305(12) . ?
C8 F12A 1.339(11) . ?
C8 F12B 1.341(12) . ?
C8 F10A 1.363(12) . ?
C8 F11B 1.365(11) . ?
C9 C10 1.530(12) . ?
C10 F13B 1.301(12) . ?
C10 F14A 1.307(10) . ?
C10 F15A 1.322(10) . ?
C10 F15B 1.336(12) . ?
C10 F13A 1.363(10) . ?
C10 F14B 1.366(12) . ?
C11 C12 1.515(12) . ?
C12 F17A 1.279(11) . ?
C12 F18B 1.312(12) . ?
C12 F16B 1.316(11) . ?
C12 F16A 1.345(11) . ?
C12 F18A 1.400(11) . ?
C12 F17B 1.416(11) . ?

loop_
_geom_hbond_atom_site_label_D
_geom_hbond_atom_site_label_H
_geom_hbond_atom_site_label_A
_geom_hbond_distance_DH
_geom_hbond_distance_HA
_geom_hbond_distance_DA
_geom_hbond_angle_DHA
_geom_hbond_site_symmetry_A
_geom_hbond_publ_flag
O13A^a H13A^a O1 0.90(2) 2.10(15) 2.726(17) 126(15) 4_666 yes
O13A^a H13B^a O3 0.90(2) 2.15(15) 2.598(17) 110(12) 4_666 yes
O14^b H14A^b O3 0.84 2.03 2.826(18) 158.0 4_666 yes
O21 H21A F8A^a 0.89(2) 2.25(7) 2.872(10) 127(7) 3_766 yes
O21 H21B F16A^a 0.89(2) 2.02(3) 2.890(13) 164(7) 3_766 yes
O21 H21B F16B^b 0.89(2) 2.24(3) 3.085(14) 156(6) 3_766 yes
O22 H22B F19^b 0.89(2) 2.27(7) 2.910(18) 128(7) . yes
O22 H22B F20^b 0.89(2) 2.05(5) 2.885(17) 155(9) . yes
